data_7250317
loop_
_publ_author_name
'Yakubovich, Olga'
'Kiriukhina, Galina'
'Manokhina, Elizaveta'
'Volkov, Anatoly'
'Dimitrova, Olga'
'Shvanskaya, Larisa'
'Vasiliev, Alexander'

_publ_section_title
;
 Na4.3Ni1.3Al1.7(PO4)4 structure transformation from stuffed \a-CrPO4 type
 driven by the incorporation of Na: magnetism and ionic migration
;
_journal_issue 21
_journal_name_full CrystEngComm
_journal_page_first 3576
_journal_page_last 3583
_journal_paper_doi 10.1039/D5CE00268K
_journal_volume 27
_journal_year 2025
_chemical_formula_sum 'Al3.43 Na8.72 Ni2.58 O32 P8'
_chemical_formula_weight 1203.82
_space_group_crystal_system orthorhombic
_space_group_IT_number 66
_space_group_name_Hall '-C 2 2c'
_space_group_name_H-M_alt 'C c c m'
_atom_sites_solution_primary direct
_atom_sites_solution_secondary difmap
_audit_creation_method SHELXL-2018/3
_audit_update_record
;
2025-02-06 deposited with the CCDC.	2025-04-23 downloaded from the CCDC.
;
_cell_angle_alpha 90
_cell_angle_beta 90
_cell_angle_gamma 90
_cell_formula_units_Z 2
_cell_length_a 6.3892(4)
_cell_length_b 19.6003(15)
_cell_length_c 10.3570(6)
_cell_measurement_reflns_used 2083
_cell_measurement_temperature 293(2)
_cell_measurement_theta_max 29.966
_cell_measurement_theta_min 3.690
_cell_volume 1297.01(15)
_computing_cell_refinement
;
CrysAlisPro, Agilent Technologies,
Version 1.171.37.35 (release 13-08-2014 CrysAlis171 .NET)
(compiled Aug 13 2014,18:06:01)
;
_computing_data_collection
;
CrysAlisPro, Agilent Technologies,
Version 1.171.37.35 (release 13-08-2014 CrysAlis171 .NET)
(compiled Aug 13 2014,18:06:01)
;
_computing_data_reduction
;
CrysAlisPro, Agilent Technologies,
Version 1.171.37.35 (release 13-08-2014 CrysAlis171 .NET)
(compiled Aug 13 2014,18:06:01)
;
_computing_molecular_graphics DIAMOND
_computing_structure_refinement 'SHELXL-2018/3 (Sheldrick, 2018)'
_computing_structure_solution SHELXT
_diffrn_ambient_temperature 293(2)
_diffrn_detector_area_resol_mean 16.063
_diffrn_measured_fraction_theta_full 0.998
_diffrn_measured_fraction_theta_max 0.957
_diffrn_measurement_device_type 'Xcalibur, Sapphire3'
_diffrn_measurement_method '\w scans'
_diffrn_radiation_type MoK\a
_diffrn_radiation_wavelength 0.71073
_diffrn_reflns_av_R_equivalents 0.0415
_diffrn_reflns_av_unetI/netI 0.0327
_diffrn_reflns_Laue_measured_fraction_full 0.998
_diffrn_reflns_Laue_measured_fraction_max 0.957
_diffrn_reflns_limit_h_max 8
_diffrn_reflns_limit_h_min -8
_diffrn_reflns_limit_k_max 26
_diffrn_reflns_limit_k_min -27
_diffrn_reflns_limit_l_max 14
_diffrn_reflns_limit_l_min -13
_diffrn_reflns_number 5252
_diffrn_reflns_point_group_measured_fraction_full 0.998
_diffrn_reflns_point_group_measured_fraction_max 0.957
_diffrn_reflns_theta_full 25.242
_diffrn_reflns_theta_max 29.997
_diffrn_reflns_theta_min 3.354
_diffrn_source 'Enhance (Mo) X-ray Source'
_exptl_absorpt_coefficient_mu 2.758
_exptl_absorpt_correction_T_max 1.000
_exptl_absorpt_correction_T_min 0.793
_exptl_absorpt_correction_type multi-scan
_exptl_absorpt_process_details
;
CrysAlisPro, Agilent Technologies,
Version 1.171.37.35 (release 13-08-2014 CrysAlis171 .NET)
(compiled Aug 13 2014,18:06:01)
;
_exptl_crystal_colour green
_exptl_crystal_density_diffrn 3.082
_exptl_crystal_description plate
_exptl_crystal_F_000 1177
_exptl_crystal_size_max 0.149
_exptl_crystal_size_mid 0.131
_exptl_crystal_size_min 0.061
_refine_diff_density_max 1.159
_refine_diff_density_min -0.943
_refine_diff_density_rms 0.145
_refine_ls_extinction_method none
_refine_ls_goodness_of_fit_ref 1.230
_refine_ls_hydrogen_treatment undef
_refine_ls_matrix_type full
_refine_ls_number_parameters 94
_refine_ls_number_reflns 959
_refine_ls_number_restraints 0
_refine_ls_restrained_S_all 1.230
_refine_ls_R_factor_all 0.0632
_refine_ls_R_factor_gt 0.0551
_refine_ls_shift/su_max 0.000
_refine_ls_shift/su_mean 0.000
_refine_ls_structure_factor_coef Fsqd
_refine_ls_weighting_details 'w=1/[\s^2^(Fo^2^)+(0.0300P)^2^+16.0000P] where P=(Fo^2^+2Fc^2^)/3'
_refine_ls_weighting_scheme calc
_refine_ls_wR_factor_gt 0.1182
_refine_ls_wR_factor_ref 0.1210
_reflns_Friedel_coverage 0.000
_reflns_number_gt 875
_reflns_number_total 959
_reflns_threshold_expression 'I > 2\s(I)'
_cod_data_source_file d5ce00268k2.cif
_cod_data_source_block shelx
_cod_depositor_comments
;
The following automatic conversions were performed:

data item '_atom_sites_solution_secondary' value 'diffmap' was
changed to 'difmap'.

Automatic conversion script
Id: cif_fix_values 8170 2020-07-09 18:12:32Z antanas 

 Adding full bibliography for 7250317.cif.
;
_cod_database_code 7250317
_shelx_shelxl_version_number 2018/3
_shelx_space_group_comment
;
The symmetry employed for this shelxl refinement is uniquely defined
by the following loop, which should always be used as a source of
symmetry information in preference to the above space-group names.
They are only intended as comments.
;
_shelx_estimated_absorpt_t_min 0.684
_shelx_estimated_absorpt_t_max 0.850
_exptl_absorpt_special_details
;
Empirical absorption correction using spherical harmonics,
 implemented in SCALE3 ABSPACK scaling algorithm.
;

loop_
_space_group_symop_operation_xyz
'x, y, z'
'-x, -y, z'
'-x, y, -z+1/2'
'x, -y, -z+1/2'
'x+1/2, y+1/2, z'
'-x+1/2, -y+1/2, z'
'-x+1/2, y+1/2, -z+1/2'
'x+1/2, -y+1/2, -z+1/2'
'-x, -y, -z'
'x, y, -z'
'x, -y, z-1/2'
'-x, y, z-1/2'
'-x+1/2, -y+1/2, -z'
'x+1/2, y+1/2, -z'
'x+1/2, -y+1/2, z-1/2'
'-x+1/2, y+1/2, z-1/2'

loop_
_atom_site_label
_atom_site_type_symbol
_atom_site_fract_x
_atom_site_fract_y
_atom_site_fract_z
_atom_site_U_iso_or_equiv
_atom_site_adp_type
_atom_site_occupancy
_atom_site_site_symmetry_order
_atom_site_calc_flag
_atom_site_refinement_flags_posn
_atom_site_refinement_flags_adp
_atom_site_refinement_flags_occupancy
_atom_site_disorder_assembly
_atom_site_disorder_group
Ni1 Ni 0.500000 0.65804(5) 0.750000 0.0172(3) Uani 0.573(8) 2 d S T P . .
Al1 Al 0.500000 0.65804(5) 0.750000 0.0172(3) Uani 0.427(8) 2 d S T P . .
Al2 Al 0.250000 0.750000 0.500000 0.0147(7) Uani 0.856(10) 4 d S T P . .
Ni2 Ni 0.250000 0.750000 0.500000 0.0147(7) Uani 0.144(10) 4 d S T P . .
P1 P 0.3395(3) 0.59092(8) 0.500000 0.0167(4) Uani 1 2 d S T P . .
P2 P 0.500000 0.79682(8) 0.750000 0.0160(4) Uani 1 2 d S T P . .
Na1 Na 0.1577(14) 0.4089(7) 0.500000 0.0309(15) Uani 0.436(12) 2 d S T P . .
Na1A Na 0.1417(13) 0.4300(5) 0.4482(12) 0.0309(15) Uani 0.282(6) 1 d . . P . .
Na2 Na 0.500000 0.500000 0.750000 0.042(3) Uani 0.360(12) 4 d S T P . .
Na2A Na 0.346(2) 0.500000 0.750000 0.042(3) Uani 0.320(6) 2 d S T P . .
Na4 Na 0.752(2) 0.7171(9) 0.500000 0.071(6) Uani 0.306(7) 2 d S T P . .
Na4A Na 0.810(4) 0.625(3) 0.500000 0.071(6) Uani 0.134(7) 2 d S T P . .
Na3 Na 0.212(12) 0.475(4) 0.715(7) 0.048(8) Uiso 0.037(5) 1 d . . P . .
Na3A Na 0.071(4) 0.4867(16) 0.735(4) 0.048(8) Uiso 0.083(5) 1 d . . P . .
O1 O 0.4589(5) 0.74426(15) 0.6374(3) 0.0169(6) Uani 1 1 d . . . . .
O2 O 0.6882(5) 0.83996(17) 0.7144(3) 0.0239(7) Uani 1 1 d . . . . .
O3 O 0.2065(8) 0.6561(2) 0.500000 0.0241(10) Uani 1 2 d S T P . .
O4 O 0.4807(6) 0.5894(2) 0.6193(3) 0.0358(9) Uani 1 1 d . . . . .
O5 O 0.1956(10) 0.5305(3) 0.500000 0.060(2) Uani 1 2 d S T P . .

loop_
_atom_site_aniso_label
_atom_site_aniso_U_11
_atom_site_aniso_U_22
_atom_site_aniso_U_33
_atom_site_aniso_U_23
_atom_site_aniso_U_13
_atom_site_aniso_U_12
Ni1 0.0208(6) 0.0192(6) 0.0116(5) 0.000 -0.0010(4) 0.000
Al1 0.0208(6) 0.0192(6) 0.0116(5) 0.000 -0.0010(4) 0.000
Al2 0.0197(12) 0.0147(11) 0.0097(10) 0.000 0.000 0.0036(8)
Ni2 0.0197(12) 0.0147(11) 0.0097(10) 0.000 0.000 0.0036(8)
P1 0.0185(7) 0.0187(8) 0.0129(7) 0.000 0.000 0.0010(6)
P2 0.0165(7) 0.0187(8) 0.0127(7) 0.000 0.0008(6) 0.000
Na1 0.019(2) 0.028(5) 0.046(6) 0.000 0.000 -0.004(2)
Na1A 0.019(2) 0.028(5) 0.046(6) 0.000 0.000 -0.004(2)
Na2 0.090(9) 0.018(3) 0.017(3) 0.000 0.000 0.000
Na2A 0.090(9) 0.018(3) 0.017(3) 0.000 0.000 0.000
Na4 0.016(4) 0.185(18) 0.011(4) 0.000 0.000 -0.019(10)
Na4A 0.016(4) 0.185(18) 0.011(4) 0.000 0.000 -0.019(10)
O1 0.0183(14) 0.0203(14) 0.0122(13) -0.0011(11) 0.0001(11) 0.0016(11)
O2 0.0266(17) 0.0244(17) 0.0206(16) 0.0022(12) 0.0029(13) -0.0059(13)
O3 0.030(3) 0.025(2) 0.018(2) 0.000 0.000 0.008(2)
O4 0.038(2) 0.054(2) 0.0156(15) -0.0027(16) -0.0088(15) 0.0179(19)
O5 0.029(3) 0.030(3) 0.120(6) 0.000 0.000 -0.007(3)

loop_
_atom_type_symbol
_atom_type_description
_atom_type_scat_dispersion_real
_atom_type_scat_dispersion_imag
_atom_type_scat_source
O O 0.0106 0.0060 'International Tables Vol C Tables 4.2.6.8 and 6.1.1.4'
Na Na 0.0362 0.0249 'International Tables Vol C Tables 4.2.6.8 and 6.1.1.4'
Al Al 0.0645 0.0514 'International Tables Vol C Tables 4.2.6.8 and 6.1.1.4'
P P 0.1023 0.0942 'International Tables Vol C Tables 4.2.6.8 and 6.1.1.4'
Ni Ni 0.3393 1.1124 'International Tables Vol C Tables 4.2.6.8 and 6.1.1.4'

loop_
_geom_angle_atom_site_label_1
_geom_angle_atom_site_label_2
_geom_angle_atom_site_label_3
_geom_angle
_geom_angle_site_symmetry_1
_geom_angle_site_symmetry_3
_geom_angle_publ_flag
O4 Ni1 O4 90.6(2) 3_656 . ?
O4 Ni1 O2 87.03(15) 3_656 8_466 ?
O4 Ni1 O2 94.53(16) . 8_466 ?
O4 Ni1 O2 94.53(16) 3_656 6_665 ?
O4 Ni1 O2 87.03(15) . 6_665 ?
O2 Ni1 O2 177.8(2) 8_466 6_665 ?
O4 Ni1 O1 99.65(13) 3_656 3_656 ?
O4 Ni1 O1 168.90(15) . 3_656 ?
O2 Ni1 O1 90.37(13) 8_466 3_656 ?
O2 Ni1 O1 87.82(13) 6_665 3_656 ?
O4 Ni1 O1 168.90(15) 3_656 . ?
O4 Ni1 O1 99.65(13) . . ?
O2 Ni1 O1 87.82(13) 8_466 . ?
O2 Ni1 O1 90.37(13) 6_665 . ?
O1 Ni1 O1 70.55(16) 3_656 . ?
O4 Ni1 P2 134.72(11) 3_656 . ?
O4 Ni1 P2 134.72(11) . . ?
O2 Ni1 P2 88.89(10) 8_466 . ?
O2 Ni1 P2 88.89(10) 6_665 . ?
O1 Ni1 P2 35.27(8) 3_656 . ?
O1 Ni1 P2 35.27(8) . . ?
O4 Ni1 Na2 45.28(11) 3_656 . ?
O4 Ni1 Na2 45.28(11) . . ?
O2 Ni1 Na2 91.11(10) 8_466 . ?
O2 Ni1 Na2 91.11(10) 6_665 . ?
O1 Ni1 Na2 144.73(8) 3_656 . ?
O1 Ni1 Na2 144.73(8) . . ?
P2 Ni1 Na2 180.0 . . ?
O4 Ni1 Na3 52.1(14) 3_656 4_566 ?
O4 Ni1 Na3 58.2(14) . 4_566 ?
O2 Ni1 Na3 55.3(14) 8_466 4_566 ?
O2 Ni1 Na3 126.9(14) 6_665 4_566 ?
O1 Ni1 Na3 132.1(14) 3_656 4_566 ?
O1 Ni1 Na3 130.8(14) . 4_566 ?
P2 Ni1 Na3 144.2(14) . 4_566 ?
Na2 Ni1 Na3 35.8(14) . 4_566 ?
O4 Ni1 Na3 58.2(14) 3_656 2_665 ?
O4 Ni1 Na3 52.1(14) . 2_665 ?
O2 Ni1 Na3 126.9(14) 8_466 2_665 ?
O2 Ni1 Na3 55.3(14) 6_665 2_665 ?
O1 Ni1 Na3 130.8(14) 3_656 2_665 ?
O1 Ni1 Na3 132.1(14) . 2_665 ?
P2 Ni1 Na3 144.2(14) . 2_665 ?
Na2 Ni1 Na3 35.8(14) . 2_665 ?
Na3 Ni1 Na3 72(3) 4_566 2_665 ?
O4 Ni1 Na2A 49.40(15) 3_656 . ?
O4 Ni1 Na2A 46.37(14) . . ?
O2 Ni1 Na2A 73.7(3) 8_466 . ?
O2 Ni1 Na2A 108.5(3) 6_665 . ?
O1 Ni1 Na2A 144.73(10) 3_656 . ?
O1 Ni1 Na2A 137.68(17) . . ?
P2 Ni1 Na2A 162.3(3) . . ?
Na2 Ni1 Na2A 17.7(3) . . ?
Na3 Ni1 Na2A 18.8(13) 4_566 . ?
Na3 Ni1 Na2A 53.2(15) 2_665 . ?
O4 Ni1 Na2A 46.37(13) 3_656 2_665 ?
O4 Ni1 Na2A 49.39(14) . 2_665 ?
O2 Ni1 Na2A 108.5(3) 8_466 2_665 ?
O2 Ni1 Na2A 73.7(3) 6_665 2_665 ?
O1 Ni1 Na2A 137.68(17) 3_656 2_665 ?
O1 Ni1 Na2A 144.73(10) . 2_665 ?
P2 Ni1 Na2A 162.3(3) . 2_665 ?
Na2 Ni1 Na2A 17.7(3) . 2_665 ?
Na3 Ni1 Na2A 53.2(15) 4_566 2_665 ?
Na3 Ni1 Na2A 18.8(13) 2_665 2_665 ?
Na2A Ni1 Na2A 35.3(5) . 2_665 ?
O3 Al2 O3 180.0 13_566 . ?
O3 Al2 O1 92.58(14) 13_566 13_566 ?
O3 Al2 O1 87.42(14) . 13_566 ?
O3 Al2 O1 87.42(14) 13_566 10_556 ?
O3 Al2 O1 92.58(14) . 10_556 ?
O1 Al2 O1 86.53(17) 13_566 10_556 ?
O3 Al2 O1 92.58(14) 13_566 6_565 ?
O3 Al2 O1 87.42(14) . 6_565 ?
O1 Al2 O1 93.47(17) 13_566 6_565 ?
O1 Al2 O1 180.0 10_556 6_565 ?
O3 Al2 O1 87.42(14) 13_566 . ?
O3 Al2 O1 92.58(14) . . ?
O1 Al2 O1 180.0 13_566 . ?
O1 Al2 O1 93.47(17) 10_556 . ?
O1 Al2 O1 86.53(17) 6_565 . ?
O3 Al2 Na4 110.0(3) 13_566 1_455 ?
O3 Al2 Na4 70.0(3) . 1_455 ?
O1 Al2 Na4 48.86(12) 13_566 1_455 ?
O1 Al2 Na4 131.14(12) 10_556 1_455 ?
O1 Al2 Na4 48.86(12) 6_565 1_455 ?
O1 Al2 Na4 131.14(12) . 1_455 ?
O3 Al2 Na4 70.0(3) 13_566 13_666 ?
O3 Al2 Na4 110.0(3) . 13_666 ?
O1 Al2 Na4 131.14(12) 13_566 13_666 ?
O1 Al2 Na4 48.86(12) 10_556 13_666 ?
O1 Al2 Na4 131.14(12) 6_565 13_666 ?
O1 Al2 Na4 48.86(12) . 13_666 ?
Na4 Al2 Na4 180.0 1_455 13_666 ?
O3 Al2 Na4 92.8(3) 13_566 . ?
O3 Al2 Na4 87.2(3) . . ?
O1 Al2 Na4 132.91(9) 13_566 . ?
O1 Al2 Na4 47.09(9) 10_556 . ?
O1 Al2 Na4 132.91(9) 6_565 . ?
O1 Al2 Na4 47.09(9) . . ?
Na4 Al2 Na4 157.2(6) 1_455 . ?
Na4 Al2 Na4 22.8(6) 13_666 . ?
O3 Al2 Na4 87.2(3) 13_566 13_566 ?
O3 Al2 Na4 92.8(3) . 13_566 ?
O1 Al2 Na4 47.09(9) 13_566 13_566 ?
O1 Al2 Na4 132.91(9) 10_556 13_566 ?
O1 Al2 Na4 47.09(9) 6_565 13_566 ?
O1 Al2 Na4 132.91(9) . 13_566 ?
Na4 Al2 Na4 22.8(6) 1_455 13_566 ?
Na4 Al2 Na4 157.2(6) 13_666 13_566 ?
Na4 Al2 Na4 180.0 . 13_566 ?
O3 Ni2 O3 180.0 13_566 . ?
O3 Ni2 O1 92.58(14) 13_566 13_566 ?
O3 Ni2 O1 87.42(14) . 13_566 ?
O3 Ni2 O1 87.42(14) 13_566 10_556 ?
O3 Ni2 O1 92.58(14) . 10_556 ?
O1 Ni2 O1 86.53(17) 13_566 10_556 ?
O3 Ni2 O1 92.58(14) 13_566 6_565 ?
O3 Ni2 O1 87.42(14) . 6_565 ?
O1 Ni2 O1 93.47(17) 13_566 6_565 ?
O1 Ni2 O1 180.0 10_556 6_565 ?
O3 Ni2 O1 87.42(14) 13_566 . ?
O3 Ni2 O1 92.58(14) . . ?
O1 Ni2 O1 180.0 13_566 . ?
O1 Ni2 O1 93.47(17) 10_556 . ?
O1 Ni2 O1 86.53(17) 6_565 . ?
O3 Ni2 Na4 110.0(3) 13_566 1_455 ?
O3 Ni2 Na4 70.0(3) . 1_455 ?
O1 Ni2 Na4 48.86(12) 13_566 1_455 ?
O1 Ni2 Na4 131.14(12) 10_556 1_455 ?
O1 Ni2 Na4 48.86(12) 6_565 1_455 ?
O1 Ni2 Na4 131.14(12) . 1_455 ?
O3 Ni2 Na4 70.0(3) 13_566 13_666 ?
O3 Ni2 Na4 110.0(3) . 13_666 ?
O1 Ni2 Na4 131.14(12) 13_566 13_666 ?
O1 Ni2 Na4 48.86(12) 10_556 13_666 ?
O1 Ni2 Na4 131.14(12) 6_565 13_666 ?
O1 Ni2 Na4 48.86(12) . 13_666 ?
Na4 Ni2 Na4 180.0 1_455 13_666 ?
O3 Ni2 Na4 92.8(3) 13_566 . ?
O3 Ni2 Na4 87.2(3) . . ?
O1 Ni2 Na4 132.91(9) 13_566 . ?
O1 Ni2 Na4 47.09(9) 10_556 . ?
O1 Ni2 Na4 132.91(9) 6_565 . ?
O1 Ni2 Na4 47.09(9) . . ?
Na4 Ni2 Na4 157.2(6) 1_455 . ?
Na4 Ni2 Na4 22.8(6) 13_666 . ?
O3 Ni2 Na4 87.2(3) 13_566 13_566 ?
O3 Ni2 Na4 92.8(3) . 13_566 ?
O1 Ni2 Na4 47.09(9) 13_566 13_566 ?
O1 Ni2 Na4 132.91(9) 10_556 13_566 ?
O1 Ni2 Na4 47.09(9) 6_565 13_566 ?
O1 Ni2 Na4 132.91(9) . 13_566 ?
Na4 Ni2 Na4 22.8(6) 1_455 13_566 ?
Na4 Ni2 Na4 157.2(6) 13_666 13_566 ?
Na4 Ni2 Na4 180.0 . 13_566 ?
O5 P1 O4 110.2(2) . 10_556 ?
O5 P1 O4 110.2(2) . . ?
O4 P1 O4 107.7(3) 10_556 . ?
O5 P1 O3 108.6(3) . . ?
O4 P1 O3 110.05(18) 10_556 . ?
O4 P1 O3 110.05(18) . . ?
O5 P1 Na4A 140.3(12) . . ?
O4 P1 Na4A 55.1(3) 10_556 . ?
O4 P1 Na4A 55.1(3) . . ?
O3 P1 Na4A 111.2(12) . . ?
O5 P1 Na2A 63.9(2) . 10_556 ?
O4 P1 Na2A 46.9(3) 10_556 10_556 ?
O4 P1 Na2A 130.3(3) . 10_556 ?
O3 P1 Na2A 118.6(2) . 10_556 ?
Na4A P1 Na2A 96.3(7) . 10_556 ?
O5 P1 Na2A 63.9(2) . . ?
O4 P1 Na2A 130.3(3) 10_556 . ?
O4 P1 Na2A 46.9(3) . . ?
O3 P1 Na2A 118.63(19) . . ?
Na4A P1 Na2A 96.3(7) . . ?
Na2A P1 Na2A 110.91(5) 10_556 . ?
O5 P1 Na1A 45.4(3) . 2_565 ?
O4 P1 Na1A 115.8(3) 10_556 2_565 ?
O4 P1 Na1A 135.3(3) . 2_565 ?
O3 P1 Na1A 64.4(3) . 2_565 ?
Na4A P1 Na1A 169.1(6) . 2_565 ?
Na2A P1 Na1A 78.3(4) 10_556 2_565 ?
Na2A P1 Na1A 94.5(4) . 2_565 ?
O5 P1 Na1A 45.4(3) . 9_566 ?
O4 P1 Na1A 135.3(3) 10_556 9_566 ?
O4 P1 Na1A 115.8(3) . 9_566 ?
O3 P1 Na1A 64.4(3) . 9_566 ?
Na4A P1 Na1A 169.1(6) . 9_566 ?
Na2A P1 Na1A 94.5(4) 10_556 9_566 ?
Na2A P1 Na1A 78.3(4) . 9_566 ?
Na1A P1 Na1A 19.6(5) 2_565 9_566 ?
O5 P1 Na1 52.3(3) . 9_566 ?
O4 P1 Na1 126.13(16) 10_556 9_566 ?
O4 P1 Na1 126.13(16) . 9_566 ?
O3 P1 Na1 56.3(3) . 9_566 ?
Na4A P1 Na1 167.5(13) . 9_566 ?
Na2A P1 Na1 90.8(3) 10_556 9_566 ?
Na2A P1 Na1 90.8(3) . 9_566 ?
Na1A P1 Na1 12.43(17) 2_565 9_566 ?
Na1A P1 Na1 12.43(17) 9_566 9_566 ?
O5 P1 Na1 127.9(4) . 9_666 ?
O4 P1 Na1 53.87(16) 10_556 9_666 ?
O4 P1 Na1 53.87(16) . 9_666 ?
O3 P1 Na1 123.5(3) . 9_666 ?
Na4A P1 Na1 12.4(12) . 9_666 ?
Na2A P1 Na1 89.3(3) 10_556 9_666 ?
Na2A P1 Na1 89.3(3) . 9_666 ?
Na1A P1 Na1 167.7(3) 2_565 9_666 ?
Na1A P1 Na1 167.7(3) 9_566 9_666 ?
Na1 P1 Na1 179.8(5) 9_566 9_666 ?
O5 P1 Na3 45.6(13) . 10_556 ?
O4 P1 Na3 65.6(14) 10_556 10_556 ?
O4 P1 Na3 132.8(13) . 10_556 ?
O3 P1 Na3 116.1(14) . 10_556 ?
Na4A P1 Na3 113.1(16) . 10_556 ?
Na2A P1 Na3 18.7(13) 10_556 10_556 ?
Na2A P1 Na3 99.6(13) . 10_556 ?
Na1A P1 Na3 63.4(14) 2_565 10_556 ?
Na1A P1 Na3 77.4(14) 9_566 10_556 ?
Na1 P1 Na3 75.7(14) 9_566 10_556 ?
Na1 P1 Na3 104.4(14) 9_666 10_556 ?
O2 P2 O2 112.2(3) 3_656 . ?
O2 P2 O1 114.33(17) 3_656 . ?
O2 P2 O1 108.45(16) . . ?
O2 P2 O1 108.45(16) 3_656 3_656 ?
O2 P2 O1 114.33(17) . 3_656 ?
O1 P2 O1 98.5(2) . 3_656 ?
O2 P2 Ni1 123.91(14) 3_656 . ?
O2 P2 Ni1 123.91(14) . . ?
O1 P2 Ni1 49.24(11) . . ?
O1 P2 Ni1 49.24(11) 3_656 . ?
O2 P2 Na4 132.0(3) 3_656 13_666 ?
O2 P2 Na4 55.3(3) . 13_666 ?
O1 P2 Na4 53.2(3) . 13_666 ?
O1 P2 Na4 118.8(3) 3_656 13_666 ?
Ni1 P2 Na4 84.9(3) . 13_666 ?
O2 P2 Na4 55.3(3) 3_656 15_466 ?
O2 P2 Na4 132.0(3) . 15_466 ?
O1 P2 Na4 118.8(3) . 15_466 ?
O1 P2 Na4 53.2(3) 3_656 15_466 ?
Ni1 P2 Na4 84.9(3) . 15_466 ?
Na4 P2 Na4 169.7(6) 13_666 15_466 ?
O2 P2 Na4A 41.0(5) 3_656 15_466 ?
O2 P2 Na4A 103.1(10) . 15_466 ?
O1 P2 Na4A 146.7(8) . 15_466 ?
O1 P2 Na4A 77.4(9) 3_656 15_466 ?
Ni1 P2 Na4A 118.2(10) . 15_466 ?
Na4 P2 Na4A 156.1(11) 13_666 15_466 ?
Na4 P2 Na4A 33.9(11) 15_466 15_466 ?
O2 P2 Na4A 103.1(10) 3_656 13_666 ?
O2 P2 Na4A 41.0(5) . 13_666 ?
O1 P2 Na4A 77.4(9) . 13_666 ?
O1 P2 Na4A 146.7(8) 3_656 13_666 ?
Ni1 P2 Na4A 118.2(10) . 13_666 ?
Na4 P2 Na4A 33.9(11) 13_666 13_666 ?
Na4 P2 Na4A 156.1(11) 15_466 13_666 ?
Na4A P2 Na4A 124(2) 15_466 13_666 ?
O2 P2 Na4 144.2(2) 3_656 . ?
O2 P2 Na4 72.4(3) . . ?
O1 P2 Na4 38.9(2) . . ?
O1 P2 Na4 100.5(3) 3_656 . ?
Ni1 P2 Na4 62.9(3) . . ?
Na4 P2 Na4 22.0(6) 13_666 . ?
Na4 P2 Na4 147.72(10) 15_466 . ?
Na4A P2 Na4 174.0(6) 15_466 . ?
Na4A P2 Na4 55.7(11) 13_666 . ?
O2 P2 Na4 72.4(3) 3_656 3_656 ?
O2 P2 Na4 144.2(2) . 3_656 ?
O1 P2 Na4 100.5(3) . 3_656 ?
O1 P2 Na4 38.9(2) 3_656 3_656 ?
Ni1 P2 Na4 62.9(3) . 3_656 ?
Na4 P2 Na4 147.72(10) 13_666 3_656 ?
Na4 P2 Na4 22.0(6) 15_466 3_656 ?
Na4A P2 Na4 55.7(11) 15_466 3_656 ?
Na4A P2 Na4 174.0(6) 13_666 3_656 ?
Na4 P2 Na4 125.7(5) . 3_656 ?
Na1A Na1 Na1A 103(3) . 10_556 ?
Na1A Na1 Na4A 128.4(16) . 9_666 ?
Na1A Na1 Na4A 128.4(16) 10_556 9_666 ?
Na1A Na1 O5 54.1(16) . . ?
Na1A Na1 O5 54.1(16) 10_556 . ?
Na4A Na1 O5 157(3) 9_666 . ?
Na1A Na1 Na4 128.5(16) . 9_666 ?
Na1A Na1 Na4 128.5(16) 10_556 9_666 ?
Na4A Na1 Na4 4(3) 9_666 9_666 ?
O5 Na1 Na4 161.0(5) . 9_666 ?
Na1A Na1 O5 65.6(14) . 9_566 ?
Na1A Na1 O5 65.6(14) 10_556 9_566 ?
Na4A Na1 O5 135(3) 9_666 9_566 ?
O5 Na1 O5 68.0(4) . 9_566 ?
Na4 Na1 O5 131.0(5) 9_666 9_566 ?
Na1A Na1 Na3 113(2) . . ?
Na1A Na1 Na3 18(2) 10_556 . ?
Na4A Na1 Na3 115.7(19) 9_666 . ?
O5 Na1 Na3 59.4(16) . . ?
Na4 Na1 Na3 117.0(17) 9_666 . ?
O5 Na1 Na3 83.5(18) 9_566 . ?
Na1A Na1 Na3 18(2) . 10_556 ?
Na1A Na1 Na3 113(2) 10_556 10_556 ?
Na4A Na1 Na3 115.8(19) 9_666 10_556 ?
O5 Na1 Na3 59.4(16) . 10_556 ?
Na4 Na1 Na3 117.0(17) 9_666 10_556 ?
O5 Na1 Na3 83.5(18) 9_566 10_556 ?
Na3 Na1 Na3 118(3) . 10_556 ?
Na1A Na1 O2 70.0(14) . 14_446 ?
Na1A Na1 O2 172.4(18) 10_556 14_446 ?
Na4A Na1 O2 58.9(4) 9_666 14_446 ?
O5 Na1 O2 120.5(2) . 14_446 ?
Na4 Na1 O2 58.6(3) 9_666 14_446 ?
O5 Na1 O2 107.9(2) 9_566 14_446 ?
Na3 Na1 O2 168.0(18) . 14_446 ?
Na3 Na1 O2 61.2(16) 10_556 14_446 ?
Na1A Na1 O2 172.4(18) . 5_445 ?
Na1A Na1 O2 70.0(14) 10_556 5_445 ?
Na4A Na1 O2 58.9(4) 9_666 5_445 ?
O5 Na1 O2 120.5(2) . 5_445 ?
Na4 Na1 O2 58.6(3) 9_666 5_445 ?
O5 Na1 O2 107.9(2) 9_566 5_445 ?
Na3 Na1 O2 61.2(16) . 5_445 ?
Na3 Na1 O2 168.0(18) 10_556 5_445 ?
O2 Na1 O2 116.9(5) 14_446 5_445 ?
Na1A Na1 O4 119.5(13) . 2_665 ?
Na1A Na1 O4 75.8(12) 10_556 2_665 ?
Na4A Na1 O4 75(2) 9_666 2_665 ?
O5 Na1 O4 84.1(3) . 2_665 ?
Na4 Na1 O4 79.2(4) 9_666 2_665 ?
O5 Na1 O4 140.7(4) 9_566 2_665 ?
Na3 Na1 O4 58.1(18) . 2_665 ?
Na3 Na1 O4 106.2(18) 10_556 2_665 ?
O2 Na1 O4 110.0(4) 14_446 2_665 ?
O2 Na1 O4 62.6(2) 5_445 2_665 ?
Na1A Na1 O4 75.8(12) . 9_666 ?
Na1A Na1 O4 119.5(13) 10_556 9_666 ?
Na4A Na1 O4 75(2) 9_666 9_666 ?
O5 Na1 O4 84.1(3) . 9_666 ?
Na4 Na1 O4 79.2(4) 9_666 9_666 ?
O5 Na1 O4 140.7(4) 9_566 9_666 ?
Na3 Na1 O4 106.2(18) . 9_666 ?
Na3 Na1 O4 58.1(18) 10_556 9_666 ?
O2 Na1 O4 62.6(2) 14_446 9_666 ?
O2 Na1 O4 110.0(4) 5_445 9_666 ?
O4 Na1 O4 56.3(2) 2_665 9_666 ?
Na1 Na1A Na1A 38.5(16) . 10_556 ?
Na1 Na1A Na4A 25.9(15) . 9_666 ?
Na1A Na1A Na4A 64.4(15) 10_556 9_666 ?
Na1 Na1A Na3 156(3) . 10_556 ?
Na1A Na1A Na3 150(2) 10_556 10_556 ?
Na4A Na1A Na3 135(3) 9_666 10_556 ?
Na1 Na1A O5 110.3(18) . . ?
Na1A Na1A O5 75.0(3) 10_556 . ?
Na4A Na1A O5 132.1(17) 9_666 . ?
Na3 Na1A O5 76(2) 10_556 . ?
Na1 Na1A Na3A 172(2) . 10_556 ?
Na1A Na1A Na3A 147.8(10) 10_556 10_556 ?
Na4A Na1A Na3A 147.6(19) 9_666 10_556 ?
Na3 Na1A Na3A 25(2) 10_556 10_556 ?
O5 Na1A Na3A 77.4(10) . 10_556 ?
Na1 Na1A O5 99.0(15) . 9_566 ?
Na1A Na1A O5 76.8(3) 10_556 9_566 ?
Na4A Na1A O5 114.6(13) 9_666 9_566 ?
Na3 Na1A O5 105(2) 10_556 9_566 ?
O5 Na1A O5 77.3(4) . 9_566 ?
Na3A Na1A O5 81.2(8) 10_556 9_566 ?
Na1 Na1A O2 94.8(15) . 14_446 ?
Na1A Na1A O2 133.3(3) 10_556 14_446 ?
Na4A Na1A O2 69.2(15) 9_666 14_446 ?
Na3 Na1A O2 73(2) 10_556 14_446 ?
O5 Na1A O2 147.2(5) . 14_446 ?
Na3A Na1A O2 78.4(10) 10_556 14_446 ?
O5 Na1A O2 120.2(4) 9_566 14_446 ?
Na1 Na1A O4 89.1(13) . 9_666 ?
Na1A Na1A O4 106.0(3) 10_556 9_666 ?
Na4A Na1A O4 75.6(12) 9_666 9_666 ?
Na3 Na1A O4 67(2) 10_556 9_666 ?
O5 Na1A O4 93.2(4) . 9_666 ?
Na3A Na1A O4 91.8(8) 10_556 9_666 ?
O5 Na1A O4 169.2(5) 9_566 9_666 ?
O2 Na1A O4 65.8(3) 14_446 9_666 ?
Na1 Na1A Na3A 178.6(18) . 11_565 ?
Na1A Na1A Na3A 142.4(8) 10_556 11_565 ?
Na4A Na1A Na3A 153.2(17) 9_666 11_565 ?
Na3 Na1A Na3A 24(2) 10_556 11_565 ?
O5 Na1A Na3A 70.9(8) . 11_565 ?
Na3A Na1A Na3A 6.6(15) 10_556 11_565 ?
O5 Na1A Na3A 80.7(7) 9_566 11_565 ?
O2 Na1A Na3A 84.2(8) 14_446 11_565 ?
O4 Na1A Na3A 91.4(7) 9_666 11_565 ?
Na1 Na1A Na2A 143.5(14) . 10_556 ?
Na1A Na1A Na2A 137.3(3) 10_556 10_556 ?
Na4A Na1A Na2A 128.8(13) 9_666 10_556 ?
Na3 Na1A Na2A 16(2) 10_556 10_556 ?
O5 Na1A Na2A 69.2(3) . 10_556 ?
Na3A Na1A Na2A 39.5(8) 10_556 10_556 ?
O5 Na1A Na2A 115.7(5) 9_566 10_556 ?
O2 Na1A Na2A 78.0(3) 14_446 10_556 ?
O4 Na1A Na2A 55.1(3) 9_666 10_556 ?
Na3A Na1A Na2A 37.2(6) 11_565 10_556 ?
Na1 Na1A Na3A 157.2(15) . 12 ?
Na1A Na1A Na3A 141.5(7) 10_556 12 ?
Na4A Na1A Na3A 143.2(18) 9_666 12 ?
Na3 Na1A Na3A 42(3) 10_556 12 ?
O5 Na1A Na3A 84.7(7) . 12 ?
Na3A Na1A Na3A 17.6(12) 10_556 12 ?
O5 Na1A Na3A 66.8(7) 9_566 12 ?
O2 Na1A Na3A 78.8(7) 14_446 12 ?
O4 Na1A Na3A 107.6(8) 9_666 12 ?
Na3A Na1A Na3A 21.6(12) 11_565 12 ?
Na2A Na1A Na3A 57.1(7) 10_556 12 ?
Na2A Na2 Na2A 180.0 . 2_665 ?
Na2A Na2 Na3 19(2) . . ?
Na2A Na2 Na3 161(2) 2_665 . ?
Na2A Na2 Na3 161(2) . 2_665 ?
Na2A Na2 Na3 19(2) 2_665 2_665 ?
Na3 Na2 Na3 158(4) . 2_665 ?
Na2A Na2 Na3 161(2) . 3_656 ?
Na2A Na2 Na3 19(2) 2_665 3_656 ?
Na3 Na2 Na3 150(4) . 3_656 ?
Na3 Na2 Na3 37(4) 2_665 3_656 ?
Na2A Na2 Na3 19(2) . 4_566 ?
Na2A Na2 Na3 161(2) 2_665 4_566 ?
Na3 Na2 Na3 37(4) . 4_566 ?
Na3 Na2 Na3 150(4) 2_665 4_566 ?
Na3 Na2 Na3 158(4) 3_656 4_566 ?
Na2A Na2 O4 86.81(10) . . ?
Na2A Na2 O4 93.19(11) 2_665 . ?
Na3 Na2 O4 92(2) . . ?
Na3 Na2 O4 75(2) 2_665 . ?
Na3 Na2 O4 112(2) 3_656 . ?
Na3 Na2 O4 82(2) 4_566 . ?
Na2A Na2 O4 93.19(10) . 3_656 ?
Na2A Na2 O4 86.81(11) 2_665 3_656 ?
Na3 Na2 O4 112(2) . 3_656 ?
Na3 Na2 O4 82(2) 2_665 3_656 ?
Na3 Na2 O4 92(2) 3_656 3_656 ?
Na3 Na2 O4 75(2) 4_566 3_656 ?
O4 Na2 O4 75.62(18) . 3_656 ?
Na2A Na2 O4 93.19(11) . 2_665 ?
Na2A Na2 O4 86.81(10) 2_665 2_665 ?
Na3 Na2 O4 75(2) . 2_665 ?
Na3 Na2 O4 92(2) 2_665 2_665 ?
Na3 Na2 O4 82(2) 3_656 2_665 ?
Na3 Na2 O4 112(2) 4_566 2_665 ?
O4 Na2 O4 104.74(18) . 2_665 ?
O4 Na2 O4 173.6(2) 3_656 2_665 ?
Na2A Na2 O4 86.81(11) . 4_566 ?
Na2A Na2 O4 93.19(10) 2_665 4_566 ?
Na3 Na2 O4 82(2) . 4_566 ?
Na3 Na2 O4 112(2) 2_665 4_566 ?
Na3 Na2 O4 75(2) 3_656 4_566 ?
Na3 Na2 O4 92(2) 4_566 4_566 ?
O4 Na2 O4 173.6(2) . 4_566 ?
O4 Na2 O4 104.74(18) 3_656 4_566 ?
O4 Na2 O4 75.62(18) 2_665 4_566 ?
Na2A Na2 Na3A 6.3(6) . . ?
Na2A Na2 Na3A 173.7(6) 2_665 . ?
Na3 Na2 Na3A 12(2) . . ?
Na3 Na2 Na3A 163(2) 2_665 . ?
Na3 Na2 Na3A 158(2) 3_656 . ?
Na3 Na2 Na3A 25(2) 4_566 . ?
O4 Na2 Na3A 89.2(8) . . ?
O4 Na2 Na3A 99.4(6) 3_656 . ?
O4 Na2 Na3A 87.0(6) 2_665 . ?
O4 Na2 Na3A 84.4(8) 4_566 . ?
Na2A Na2 Na3A 173.7(6) . 2_665 ?
Na2A Na2 Na3A 6.3(6) 2_665 2_665 ?
Na3 Na2 Na3A 163(2) . 2_665 ?
Na3 Na2 Na3A 12(2) 2_665 2_665 ?
Na3 Na2 Na3A 25(2) 3_656 2_665 ?
Na3 Na2 Na3A 158(2) 4_566 2_665 ?
O4 Na2 Na3A 87.0(6) . 2_665 ?
O4 Na2 Na3A 84.4(8) 3_656 2_665 ?
O4 Na2 Na3A 89.2(8) 2_665 2_665 ?
O4 Na2 Na3A 99.4(6) 4_566 2_665 ?
Na3A Na2 Na3A 173.7(16) . 2_665 ?
Na2 Na2A Na3 144(4) . 4_566 ?
Na2 Na2A Na3 144(4) . . ?
Na3 Na2A Na3 72(9) 4_566 . ?
Na2 Na2A Na3A 170.2(10) . . ?
Na3 Na2A Na3A 46(4) 4_566 . ?
Na3 Na2A Na3A 26(4) . . ?
Na2 Na2A Na3A 170.2(10) . 4_566 ?
Na3 Na2A Na3A 26(4) 4_566 4_566 ?
Na3 Na2A Na3A 46(4) . 4_566 ?
Na3A Na2A Na3A 19.6(19) . 4_566 ?
Na2 Na2A Na2A 0.000(2) . 2_665 ?
Na3 Na2A Na2A 144(4) 4_566 2_665 ?
Na3 Na2A Na2A 144(4) . 2_665 ?
Na3A Na2A Na2A 170.2(9) . 2_665 ?
Na3A Na2A Na2A 170.2(10) 4_566 2_665 ?
Na2 Na2A O4 68.7(4) . . ?
Na3 Na2A O4 98(4) 4_566 . ?
Na3 Na2A O4 116(4) . . ?
Na3A Na2A O4 114.7(13) . . ?
Na3A Na2A O4 107.3(12) 4_566 . ?
Na2A Na2A O4 68.7(4) 2_665 . ?
Na2 Na2A O4 68.7(4) . 4_566 ?
Na3 Na2A O4 116(4) 4_566 4_566 ?
Na3 Na2A O4 98(4) . 4_566 ?
Na3A Na2A O4 107.3(12) . 4_566 ?
Na3A Na2A O4 114.7(13) 4_566 4_566 ?
Na2A Na2A O4 68.7(4) 2_665 4_566 ?
O4 Na2A O4 137.4(7) . 4_566 ?
Na2 Na2A O4 63.4(3) . 3_656 ?
Na3 Na2A O4 81(4) 4_566 3_656 ?
Na3 Na2A O4 152(4) . 3_656 ?
Na3A Na2A O4 126.3(11) . 3_656 ?
Na3A Na2A O4 106.9(10) 4_566 3_656 ?
Na2A Na2A O4 63.4(3) 2_665 3_656 ?
O4 Na2A O4 68.1(3) . 3_656 ?
O4 Na2A O4 92.7(3) 4_566 3_656 ?
Na2 Na2A O4 63.4(3) . 2_665 ?
Na3 Na2A O4 152(4) 4_566 2_665 ?
Na3 Na2A O4 81(4) . 2_665 ?
Na3A Na2A O4 106.9(10) . 2_665 ?
Na3A Na2A O4 126.3(11) 4_566 2_665 ?
Na2A Na2A O4 63.4(3) 2_665 2_665 ?
O4 Na2A O4 92.7(3) . 2_665 ?
O4 Na2A O4 68.1(3) 4_566 2_665 ?
O4 Na2A O4 126.7(7) 3_656 2_665 ?
Na2 Na2A Na3A 173.5(6) . 3_556 ?
Na3 Na2A Na3A 39(4) 4_566 3_556 ?
Na3 Na2A Na3A 34(4) . 3_556 ?
Na3A Na2A Na3A 8.6(19) . 3_556 ?
Na3A Na2A Na3A 14.2(16) 4_566 3_556 ?
Na2A Na2A Na3A 173.5(6) 2_665 3_556 ?
O4 Na2A Na3A 117.7(8) . 3_556 ?
O4 Na2A Na3A 104.9(7) 4_566 3_556 ?
O4 Na2A Na3A 118.9(9) 3_656 3_556 ?
O4 Na2A Na3A 114.0(8) 2_665 3_556 ?
Na2 Na2A Na3A 173.5(6) . 2_565 ?
Na3 Na2A Na3A 34(4) 4_566 2_565 ?
Na3 Na2A Na3A 39(4) . 2_565 ?
Na3A Na2A Na3A 14.2(16) . 2_565 ?
Na3A Na2A Na3A 8.6(19) 4_566 2_565 ?
Na2A Na2A Na3A 173.5(6) 2_665 2_565 ?
O4 Na2A Na3A 104.9(7) . 2_565 ?
O4 Na2A Na3A 117.7(8) 4_566 2_565 ?
O4 Na2A Na3A 114.0(8) 3_656 2_565 ?
O4 Na2A Na3A 118.9(9) 2_665 2_565 ?
Na3A Na2A Na3A 12.9(13) 3_556 2_565 ?
Na4 Na4 Na4A 169.5(18) 13_666 . ?
Na4 Na4 O1 76.4(10) 13_666 10_556 ?
Na4A Na4 O1 111.8(8) . 10_556 ?
Na4 Na4 O1 76.4(10) 13_666 . ?
Na4A Na4 O1 111.8(8) . . ?
O1 Na4 O1 72.4(4) 10_556 . ?
Na4 Na4 O1 72.9(8) 13_666 6_665 ?
Na4A Na4 O1 98.7(9) . 6_665 ?
O1 Na4 O1 149.3(8) 10_556 6_665 ?
O1 Na4 O1 100.1(3) . 6_665 ?
Na4 Na4 O1 72.9(8) 13_666 13_666 ?
Na4A Na4 O1 98.7(9) . 13_666 ?
O1 Na4 O1 100.1(3) 10_556 13_666 ?
O1 Na4 O1 149.3(8) . 13_666 ?
O1 Na4 O1 70.9(4) 6_665 13_666 ?
Na4 Na4 O2 116.6(4) 13_666 13_666 ?
Na4A Na4 O2 62.2(4) . 13_666 ?
O1 Na4 O2 72.26(17) 10_556 13_666 ?
O1 Na4 O2 137.5(5) . 13_666 ?
O1 Na4 O2 122.3(5) 6_665 13_666 ?
O1 Na4 O2 60.7(2) 13_666 13_666 ?
Na4 Na4 O2 116.6(4) 13_666 6_665 ?
Na4A Na4 O2 62.2(4) . 6_665 ?
O1 Na4 O2 137.5(5) 10_556 6_665 ?
O1 Na4 O2 72.26(17) . 6_665 ?
O1 Na4 O2 60.7(2) 6_665 6_665 ?
O1 Na4 O2 122.3(5) 13_666 6_665 ?
O2 Na4 O2 123.9(7) 13_666 6_665 ?
Na4 Na4 Na1 167.9(14) 13_666 9_666 ?
Na4A Na4 Na1 1.6(9) . 9_666 ?
O1 Na4 Na1 113.1(5) 10_556 9_666 ?
O1 Na4 Na1 113.1(5) . 9_666 ?
O1 Na4 Na1 97.4(5) 6_665 9_666 ?
O1 Na4 Na1 97.4(5) 13_666 9_666 ?
O2 Na4 Na1 62.1(4) 13_666 9_666 ?
O2 Na4 Na1 62.1(4) 6_665 9_666 ?
Na4 Na4 Na1A 164.1(10) 13_666 2_665 ?
Na4A Na4 Na1A 10.4(3) . 2_665 ?
O1 Na4 Na1A 106.3(4) 10_556 2_665 ?
O1 Na4 Na1A 119.4(5) . 2_665 ?
O1 Na4 Na1A 103.2(6) 6_665 2_665 ?
O1 Na4 Na1A 91.3(5) 13_666 2_665 ?
O2 Na4 Na1A 51.9(4) 13_666 2_665 ?
O2 Na4 Na1A 72.3(5) 6_665 2_665 ?
Na1 Na4 Na1A 10.3(2) 9_666 2_665 ?
Na4 Na4 Na1A 164.1(10) 13_666 9_666 ?
Na4A Na4 Na1A 10.4(3) . 9_666 ?
O1 Na4 Na1A 119.4(5) 10_556 9_666 ?
O1 Na4 Na1A 106.3(4) . 9_666 ?
O1 Na4 Na1A 91.3(5) 6_665 9_666 ?
O1 Na4 Na1A 103.2(6) 13_666 9_666 ?
O2 Na4 Na1A 72.3(5) 13_666 9_666 ?
O2 Na4 Na1A 51.9(4) 6_665 9_666 ?
Na1 Na4 Na1A 10.3(2) 9_666 9_666 ?
Na1A Na4 Na1A 20.5(5) 2_665 9_666 ?
Na4 Na4 P2 95.7(6) 13_666 6_665 ?
Na4A Na4 P2 78.9(6) . 6_665 ?
O1 Na4 P2 157.7(5) 10_556 6_665 ?
O1 Na4 P2 85.54(8) . 6_665 ?
O1 Na4 P2 30.99(11) 6_665 6_665 ?
O1 Na4 P2 97.4(4) 13_666 6_665 ?
O2 Na4 P2 129.1(6) 13_666 6_665 ?
O2 Na4 P2 29.69(12) 6_665 6_665 ?
Na1 Na4 P2 78.1(4) 9_666 6_665 ?
Na1A Na4 P2 87.0(5) 2_665 6_665 ?
Na1A Na4 P2 69.2(4) 9_666 6_665 ?
Na1 Na4A Na1A 25.7(15) 9_666 2_665 ?
Na1 Na4A Na1A 25.7(15) 9_666 9_666 ?
Na1A Na4A Na1A 51(3) 2_665 9_666 ?
Na1 Na4A Na4 174(4) 9_666 . ?
Na1A Na4A Na4 154.0(16) 2_665 . ?
Na1A Na4A Na4 154.0(16) 9_666 . ?
Na1 Na4A O2 106.4(15) 9_666 6_665 ?
Na1A Na4A O2 132(3) 2_665 6_665 ?
Na1A Na4A O2 81.0(6) 9_666 6_665 ?
Na4 Na4A O2 73.1(15) . 6_665 ?
Na1 Na4A O2 106.4(15) 9_666 13_666 ?
Na1A Na4A O2 81.0(6) 2_665 13_666 ?
Na1A Na4A O2 132(3) 9_666 13_666 ?
Na4 Na4A O2 73.1(15) . 13_666 ?
O2 Na4A O2 145(3) 6_665 13_666 ?
Na1 Na4A O4 89(3) 9_666 10_556 ?
Na1A Na4A O4 76.1(15) 2_665 10_556 ?
Na1A Na4A O4 100(3) 9_666 10_556 ?
Na4 Na4A O4 95.9(16) . 10_556 ?
O2 Na4A O4 123.5(11) 6_665 10_556 ?
O2 Na4A O4 67.7(4) 13_666 10_556 ?
Na1 Na4A O4 89(3) 9_666 . ?
Na1A Na4A O4 100(3) 2_665 . ?
Na1A Na4A O4 76.1(15) 9_666 . ?
Na4 Na4A O4 95.9(16) . . ?
O2 Na4A O4 67.7(4) 6_665 . ?
O2 Na4A O4 123.5(11) 13_666 . ?
O4 Na4A O4 58.3(7) 10_556 . ?
Na1 Na4A O3 86(3) 9_666 1_655 ?
Na1A Na4A O3 87.7(16) 2_665 1_655 ?
Na1A Na4A O3 87.7(16) 9_666 1_655 ?
Na4 Na4A O3 87.9(18) . 1_655 ?
O2 Na4A O3 85.7(8) 6_665 1_655 ?
O2 Na4A O3 85.7(8) 13_666 1_655 ?
O4 Na4A O3 150.5(5) 10_556 1_655 ?
O4 Na4A O3 150.5(5) . 1_655 ?
Na1 Na4A Na3 52(2) 9_666 9_666 ?
Na1A Na4A Na3 27.9(16) 2_665 9_666 ?
Na1A Na4A Na3 76(3) 9_666 9_666 ?
Na4 Na4A Na3 129.5(17) . 9_666 ?
O2 Na4A Na3 156(3) 6_665 9_666 ?
O2 Na4A Na3 58.6(15) 13_666 9_666 ?
O4 Na4A Na3 54.2(17) 10_556 9_666 ?
O4 Na4A Na3 98(2) . 9_666 ?
O3 Na4A Na3 101.6(19) 1_655 9_666 ?
Na1 Na4A Na3 52(2) 9_666 2_665 ?
Na1A Na4A Na3 76(3) 2_665 2_665 ?
Na1A Na4A Na3 27.9(16) 9_666 2_665 ?
Na4 Na4A Na3 129.5(17) . 2_665 ?
O2 Na4A Na3 58.6(15) 6_665 2_665 ?
O2 Na4A Na3 156(3) 13_666 2_665 ?
O4 Na4A Na3 98(2) 10_556 2_665 ?
O4 Na4A Na3 54.2(17) . 2_665 ?
O3 Na4A Na3 101.6(19) 1_655 2_665 ?
Na3 Na4A Na3 97(3) 9_666 2_665 ?
Na1 Na4A P1 95(3) 9_666 . ?
Na1A Na4A P1 93.3(19) 2_665 . ?
Na1A Na4A P1 93.3(19) 9_666 . ?
Na4 Na4A P1 90.9(15) . . ?
O2 Na4A P1 94.0(7) 6_665 . ?
O2 Na4A P1 94.0(7) 13_666 . ?
O4 Na4A P1 29.7(3) 10_556 . ?
O4 Na4A P1 29.7(3) . . ?
O3 Na4A P1 179(3) 1_655 . ?
Na3 Na4A P1 79.2(18) 9_666 . ?
Na3 Na4A P1 79.2(18) 2_665 . ?
Na3A Na3 Na2A 125(8) . . ?
Na3A Na3 Na3 71(5) . 4_566 ?
Na2A Na3 Na3 54(4) . 4_566 ?
Na3A Na3 Na3A 26(3) . 4_566 ?
Na2A Na3 Na3A 99(6) . 4_566 ?
Na3 Na3 Na3A 44(3) 4_566 4_566 ?
Na3A Na3 Na3A 8(3) . 3_556 ?
Na2A Na3 Na3A 128(6) . 3_556 ?
Na3 Na3 Na3A 75(3) 4_566 3_556 ?
Na3A Na3 Na3A 32(3) 4_566 3_556 ?
Na3A Na3 Na2 142(7) . . ?
Na2A Na3 Na2 17(2) . . ?
Na3 Na3 Na2 71(2) 4_566 . ?
Na3A Na3 Na2 116(5) 4_566 . ?
Na3A Na3 Na2 145(4) 3_556 . ?
Na3A Na3 Na1A 95(6) . 10_556 ?
Na2A Na3 Na1A 134(6) . 10_556 ?
Na3 Na3 Na1A 151(8) 4_566 10_556 ?
Na3A Na3 Na1A 117(5) 4_566 10_556 ?
Na3A Na3 Na1A 94(4) 3_556 10_556 ?
Na2 Na3 Na1A 120(4) . 10_556 ?
Na3A Na3 Na3A 11(4) . 2_565 ?
Na2A Na3 Na3A 122(6) . 2_565 ?
Na3 Na3 Na3A 68(3) 4_566 2_565 ?
Na3A Na3 Na3A 24(2) 4_566 2_565 ?
Na3A Na3 Na3A 17.8(19) 3_556 2_565 ?
Na2 Na3 Na3A 139(4) . 2_565 ?
Na1A Na3 Na3A 93(4) 10_556 2_565 ?
Na3A Na3 O5 93(6) . . ?
Na2A Na3 O5 98(5) . . ?
Na3 Na3 O5 100(7) 4_566 . ?
Na3A Na3 O5 94(4) 4_566 . ?
Na3A Na3 O5 99(3) 3_556 . ?
Na2 Na3 O5 96(3) . . ?
Na1A Na3 O5 54.1(19) 10_556 . ?
Na3A Na3 O5 84(3) 2_565 . ?
Na3A Na3 O4 160(7) . 2_665 ?
Na2A Na3 O4 75(4) . 2_665 ?
Na3 Na3 O4 129.1(17) 4_566 2_665 ?
Na3A Na3 O4 173(5) 4_566 2_665 ?
Na3A Na3 O4 155(4) 3_556 2_665 ?
Na2 Na3 O4 58(2) . 2_665 ?
Na1A Na3 O4 68(2) 10_556 2_665 ?
Na3A Na3 O4 161(4) 2_565 2_665 ?
O5 Na3 O4 84(2) . 2_665 ?
Na3A Na3 Na1 101(6) . . ?
Na2A Na3 Na1 130(5) . . ?
Na3 Na3 Na1 156(8) 4_566 . ?
Na3A Na3 Na1 123(5) 4_566 . ?
Na3A Na3 Na1 100(3) 3_556 . ?
Na2 Na3 Na1 115(3) . . ?
Na1A Na3 Na1 6.2(7) 10_556 . ?
Na3A Na3 Na1 99(3) 2_565 . ?
O5 Na3 Na1 56.3(16) . . ?
O4 Na3 Na1 61.5(17) 2_665 . ?
Na3A Na3 O2 101(6) . 5_445 ?
Na2A Na3 O2 121(5) . 5_445 ?
Na3 Na3 O2 143(8) 4_566 5_445 ?
Na3A Na3 O2 123(4) 4_566 5_445 ?
Na3A Na3 O2 94(3) 3_556 5_445 ?
Na2 Na3 O2 108(3) . 5_445 ?
Na1A Na3 O2 62(2) 10_556 5_445 ?
Na3A Na3 O2 109(3) 2_565 5_445 ?
O5 Na3 O2 116(3) . 5_445 ?
O4 Na3 O2 63.2(17) 2_665 5_445 ?
Na1 Na3 O2 59.6(16) . 5_445 ?
Na3A Na3A Na3 109(5) 4_566 . ?
Na3A Na3A Na3A 81(4) 4_566 3_556 ?
Na3 Na3A Na3A 165(6) . 3_556 ?
Na3A Na3A Na3A 64(4) 4_566 2_565 ?
Na3 Na3A Na3A 160(7) . 2_565 ?
Na3A Na3A Na3A 35(3) 3_556 2_565 ?
Na3A Na3A Na3 45(4) 4_566 4_566 ?
Na3 Na3A Na3 65(8) . 4_566 ?
Na3A Na3A Na3 122(5) 3_556 4_566 ?
Na3A Na3A Na3 108(5) 2_565 4_566 ?
Na3A Na3A Na2A 80.2(10) 4_566 . ?
Na3 Na3A Na2A 29(5) . . ?
Na3A Na3A Na2A 155(5) 3_556 . ?
Na3A Na3A Na2A 141(4) 2_565 . ?
Na3 Na3A Na2A 36(3) 4_566 . ?
Na3A Na3A Na3 88(3) 4_566 3_556 ?
Na3 Na3A Na3 159(8) . 3_556 ?
Na3A Na3A Na3 7(3) 3_556 3_556 ?
Na3A Na3A Na3 40(3) 2_565 3_556 ?
Na3 Na3A Na3 129(5) 4_566 3_556 ?
Na2A Na3A Na3 159(3) . 3_556 ?
Na3A Na3A Na3 74(3) 4_566 2_565 ?
Na3 Na3A Na3 159(8) . 2_565 ?
Na3A Na3A Na3 33(3) 3_556 2_565 ?
Na3A Na3A Na3 10(3) 2_565 2_565 ?
Na3 Na3A Na3 117(5) 4_566 2_565 ?
Na2A Na3A Na3 149(3) . 2_565 ?
Na3 Na3A Na3 37(4) 3_556 2_565 ?
Na3A Na3A Na1A 148(8) 4_566 10_556 ?
Na3 Na3A Na1A 60(5) . 10_556 ?
Na3A Na3A Na1A 117(4) 3_556 10_556 ?
Na3A Na3A Na1A 114.8(14) 2_565 10_556 ?
Na3 Na3A Na1A 119(4) 4_566 10_556 ?
Na2A Na3A Na1A 87.0(12) . 10_556 ?
Na3 Na3A Na1A 111(3) 3_556 10_556 ?
Na3 Na3A Na1A 106(3) 2_565 10_556 ?
Na3A Na3A Na2A 83.5(6) 4_566 2_565 ?
Na3 Na3A Na2A 167(5) . 2_565 ?
Na3A Na3A Na2A 16(3) 3_556 2_565 ?
Na3A Na3A Na2A 24(3) 2_565 2_565 ?
Na3 Na3A Na2A 128(4) 4_566 2_565 ?
Na2A Na3A Na2A 163.8(16) . 2_565 ?
Na3 Na3A Na2A 18(2) 3_556 2_565 ?
Na3 Na3A Na2A 20(2) 2_565 2_565 ?
Na1A Na3A Na2A 107.2(12) 10_556 2_565 ?
Na3A Na3A O5 100(7) 4_566 . ?
Na3 Na3A O5 66(5) . . ?
Na3A Na3A O5 124(5) 3_556 . ?
Na3A Na3A O5 95.5(16) 2_565 . ?
Na3 Na3A O5 88(3) 4_566 . ?
Na2A Na3A O5 75.0(12) . . ?
Na3 Na3A O5 124(3) 3_556 . ?
Na3 Na3A O5 93(3) 2_565 . ?
Na1A Na3A O5 48.3(8) 10_556 . ?
Na2A Na3A O5 108.2(12) 2_565 . ?
Na3A Na3A Na2 83.7(6) 4_566 . ?
Na3 Na3A Na2 26(5) . . ?
Na3A Na3A Na2 158(5) 3_556 . ?
Na3A Na3A Na2 145(4) 2_565 . ?
Na3 Na3A Na2 39(3) 4_566 . ?
Na2A Na3A Na2 3.5(3) . . ?
Na3 Na3A Na2 161(3) 3_556 . ?
Na3 Na3A Na2 152(3) 2_565 . ?
Na1A Na3A Na2 83.9(9) 10_556 . ?
Na2A Na3A Na2 167.2(12) 2_565 . ?
O5 Na3A Na2 74.2(8) . . ?
P2 O1 Ni2 127.90(18) . . ?
P2 O1 Al2 127.90(18) . . ?
Ni2 O1 Al2 0.0 . . ?
P2 O1 Ni1 95.48(14) . . ?
Ni2 O1 Ni1 122.95(15) . . ?
Al2 O1 Ni1 122.95(15) . . ?
P2 O1 Na4 116.8(3) . . ?
Ni2 O1 Na4 96.5(2) . . ?
Al2 O1 Na4 96.5(2) . . ?
Ni1 O1 Na4 93.1(4) . . ?
P2 O1 Na4 95.9(3) . 13_666 ?
Ni2 O1 Na4 94.3(2) . 13_666 ?
Al2 O1 Na4 94.3(2) . 13_666 ?
Ni1 O1 Na4 118.9(4) . 13_666 ?
Na4 O1 Na4 30.7(8) . 13_666 ?
P2 O2 Ni1 138.3(2) . 6_665 ?
P2 O2 Na4A 113.8(9) . 13_666 ?
Ni1 O2 Na4A 99.3(7) 6_665 13_666 ?
P2 O2 Na1A 118.1(3) . 14_556 ?
Ni1 O2 Na1A 103.3(2) 6_665 14_556 ?
Na4A O2 Na1A 29.9(15) 13_666 14_556 ?
P2 O2 Na4 95.0(3) . 13_666 ?
Ni1 O2 Na4 91.1(3) 6_665 13_666 ?
Na4A O2 Na4 44.7(15) 13_666 13_666 ?
Na1A O2 Na4 74.5(4) 14_556 13_666 ?
P2 O2 Na1 115.9(3) . 5 ?
Ni1 O2 Na1 102.6(2) 6_665 5 ?
Na4A O2 Na1 14.7(15) 13_666 5 ?
Na1A O2 Na1 15.2(2) 14_556 5 ?
Na4 O2 Na1 59.3(4) 13_666 5 ?
P2 O2 Na3 127.0(18) . 5 ?
Ni1 O2 Na3 85.7(18) 6_665 5 ?
Na4A O2 Na3 73(2) 13_666 5 ?
Na1A O2 Na3 44.8(16) 14_556 5 ?
Na4 O2 Na3 115.8(17) 13_666 5 ?
Na1 O2 Na3 59.2(16) 5 5 ?
P2 O2 Na3A 108.8(6) . 5 ?
Ni1 O2 Na3A 102.4(6) 6_665 5 ?
Na4A O2 Na3A 77.5(17) 13_666 5 ?
Na1A O2 Na3A 47.7(8) 14_556 5 ?
Na4 O2 Na3A 122.1(8) 13_666 5 ?
Na1 O2 Na3A 62.8(8) 5 5 ?
Na3 O2 Na3A 18.3(17) 5 5 ?
P1 O3 Al2 137.8(3) . . ?
P1 O3 Ni2 137.8(3) . . ?
Al2 O3 Ni2 0.0 . . ?
P1 O3 Na4A 110.0(15) . 1_455 ?
Al2 O3 Na4A 112.2(14) . 1_455 ?
Ni2 O3 Na4A 112.2(14) . 1_455 ?
P1 O3 Na1 94.9(4) . 9_566 ?
Al2 O3 Na1 127.3(4) . 9_566 ?
Ni2 O3 Na1 127.3(4) . 9_566 ?
Na4A O3 Na1 15.1(14) 1_455 9_566 ?
P1 O3 Na1A 86.5(3) . 2_565 ?
Al2 O3 Na1A 134.7(3) . 2_565 ?
Ni2 O3 Na1A 134.7(3) . 2_565 ?
Na4A O3 Na1A 25.8(13) 1_455 2_565 ?
Na1 O3 Na1A 13.76(19) 9_566 2_565 ?
P1 O3 Na1A 86.5(3) . 9_566 ?
Al2 O3 Na1A 134.7(3) . 9_566 ?
Ni2 O3 Na1A 134.7(3) . 9_566 ?
Na4A O3 Na1A 25.8(13) 1_455 9_566 ?
Na1 O3 Na1A 13.76(19) 9_566 9_566 ?
Na1A O3 Na1A 21.7(5) 2_565 9_566 ?
P1 O4 Ni1 126.5(2) . . ?
P1 O4 Na2 122.8(2) . . ?
Ni1 O4 Na2 96.90(14) . . ?
P1 O4 Na2A 105.1(4) . . ?
Ni1 O4 Na2A 97.99(15) . . ?
Na2 O4 Na2A 24.5(4) . . ?
P1 O4 Na2A 136.0(3) . 2_665 ?
Ni1 O4 Na2A 94.70(14) . 2_665 ?
Na2 O4 Na2A 23.4(3) . 2_665 ?
Na2A O4 Na2A 47.9(7) . 2_665 ?
P1 O4 Na3 141.4(17) . 2_665 ?
Ni1 O4 Na3 91.3(17) . 2_665 ?
Na2 O4 Na3 47.7(17) . 2_665 ?
Na2A O4 Na3 72.2(19) . 2_665 ?
Na2A O4 Na3 24.3(17) 2_665 2_665 ?
P1 O4 Na4A 95.2(4) . . ?
Ni1 O4 Na4A 95.7(11) . . ?
Na2 O4 Na4A 117.9(12) . . ?
Na2A O4 Na4A 141.3(14) . . ?
Na2A O4 Na4A 95.1(12) 2_665 . ?
Na3 O4 Na4A 71(2) 2_665 . ?
P1 O4 Na1A 109.9(3) . 9_666 ?
Ni1 O4 Na1A 103.8(3) . 9_666 ?
Na2 O4 Na1A 89.8(3) . 9_666 ?
Na2A O4 Na1A 113.0(4) . 9_666 ?
Na2A O4 Na1A 67.6(4) 2_665 9_666 ?
Na3 O4 Na1A 45.3(18) 2_665 9_666 ?
Na4A O4 Na1A 28.3(13) . 9_666 ?
P1 O4 Na1 98.0(2) . 9_666 ?
Ni1 O4 Na1 105.5(3) . 9_666 ?
Na2 O4 Na1 104.4(3) . 9_666 ?
Na2A O4 Na1 126.8(4) . 9_666 ?
Na2A O4 Na1 82.6(4) 2_665 9_666 ?
Na3 O4 Na1 60.4(18) 2_665 9_666 ?
Na4A O4 Na1 15.3(14) . 9_666 ?
Na1A O4 Na1 15.2(2) 9_666 9_666 ?
P1 O4 Na3 98.4(17) . 4_566 ?
Ni1 O4 Na3 85.3(16) . 4_566 ?
Na2 O4 Na3 44.6(16) . 4_566 ?
Na2A O4 Na3 22.4(15) . 4_566 ?
Na2A O4 Na3 67.2(17) 2_665 4_566 ?
Na3 O4 Na3 91(3) 2_665 4_566 ?
Na4A O4 Na3 162(2) . 4_566 ?
Na1A O4 Na3 134.5(16) 9_666 4_566 ?
Na1 O4 Na3 148.9(16) 9_666 4_566 ?
P1 O4 Na3 86.7(15) . . ?
Ni1 O4 Na3 109.4(14) . . ?
Na2 O4 Na3 40.4(15) . . ?
Na2A O4 Na3 18.4(14) . . ?
Na2A O4 Na3 63.0(15) 2_665 . ?
Na3 O4 Na3 87(3) 2_665 . ?
Na4A O4 Na3 147(2) . . ?
Na1A O4 Na3 121.5(15) 9_666 . ?
Na1 O4 Na3 132.1(15) 9_666 . ?
Na3 O4 Na3 24(3) 4_566 . ?
P1 O5 Na1A 148.6(5) . 10_556 ?
P1 O5 Na1A 148.6(5) . . ?
Na1A O5 Na1A 30.0(7) 10_556 . ?
P1 O5 Na1A 107.5(4) . 2_565 ?
Na1A O5 Na1A 102.7(4) 10_556 2_565 ?
Na1A O5 Na1A 95.9(4) . 2_565 ?
P1 O5 Na1A 107.5(4) . 9_566 ?
Na1A O5 Na1A 95.9(4) 10_556 9_566 ?
Na1A O5 Na1A 102.7(4) . 9_566 ?
Na1A O5 Na1A 26.4(6) 2_565 9_566 ?
P1 O5 Na1 148.0(5) . . ?
Na1A O5 Na1 15.6(3) 10_556 . ?
Na1A O5 Na1 15.6(3) . . ?
Na1A O5 Na1 103.6(4) 2_565 . ?
Na1A O5 Na1 103.6(4) 9_566 . ?
P1 O5 Na3 108.8(18) . 10_556 ?
Na1A O5 Na3 79.6(17) 10_556 10_556 ?
Na1A O5 Na3 49.9(18) . 10_556 ?
Na1A O5 Na3 88.8(19) 2_565 10_556 ?
Na1A O5 Na3 112.8(19) 9_566 10_556 ?
Na1 O5 Na3 64.3(17) . 10_556 ?
P1 O5 Na3 108.8(18) . . ?
Na1A O5 Na3 49.9(18) 10_556 . ?
Na1A O5 Na3 79.6(17) . . ?
Na1A O5 Na3 112.8(19) 2_565 . ?
Na1A O5 Na3 88.8(19) 9_566 . ?
Na1 O5 Na3 64.3(17) . . ?
Na3 O5 Na3 127(3) 10_556 . ?
P1 O5 Na1 100.0(4) . 9_566 ?
Na1A O5 Na1 107.3(5) 10_556 9_566 ?
Na1A O5 Na1 107.3(5) . 9_566 ?
Na1A O5 Na1 15.4(2) 2_565 9_566 ?
Na1A O5 Na1 15.4(2) 9_566 9_566 ?
Na1 O5 Na1 112.0(4) . 9_566 ?
Na3 O5 Na1 104.0(18) 10_556 9_566 ?
Na3 O5 Na1 104.0(18) . 9_566 ?
P1 O5 Na3A 115.5(6) . . ?
Na1A O5 Na3A 54.2(7) 10_556 . ?
Na1A O5 Na3A 83.3(7) . . ?
Na1A O5 Na3A 92.3(7) 2_565 . ?
Na1A O5 Na3A 68.3(7) 9_566 . ?
Na1 O5 Na3A 69.8(6) . . ?
Na3 O5 Na3A 132.9(18) 10_556 . ?
Na3 O5 Na3A 20.6(18) . . ?
Na1 O5 Na3A 83.6(6) 9_566 . ?
P1 O5 Na3A 115.5(6) . 10_556 ?
Na1A O5 Na3A 83.3(7) 10_556 10_556 ?
Na1A O5 Na3A 54.2(7) . 10_556 ?
Na1A O5 Na3A 68.3(7) 2_565 10_556 ?
Na1A O5 Na3A 92.3(7) 9_566 10_556 ?
Na1 O5 Na3A 69.8(6) . 10_556 ?
Na3 O5 Na3A 20.6(18) 10_556 10_556 ?
Na3 O5 Na3A 132.9(18) . 10_556 ?
Na1 O5 Na3A 83.6(6) 9_566 10_556 ?
Na3A O5 Na3A 128.7(13) . 10_556 ?
P1 O5 Na2A 87.6(2) . 10_556 ?
Na1A O5 Na2A 95.3(4) 10_556 10_556 ?
Na1A O5 Na2A 67.5(4) . 10_556 ?
Na1A O5 Na2A 99.9(4) 2_565 10_556 ?
Na1A O5 Na2A 126.1(4) 9_566 10_556 ?
Na1 O5 Na2A 79.87(17) . 10_556 ?
Na3 O5 Na2A 21.7(18) 10_556 10_556 ?
Na3 O5 Na2A 135.6(17) . 10_556 ?
Na1 O5 Na2A 113.5(3) 9_566 10_556 ?
Na3A O5 Na2A 149.2(7) . 10_556 ?
Na3A O5 Na2A 37.5(7) 10_556 10_556 ?

loop_
_geom_bond_atom_site_label_1
_geom_bond_atom_site_label_2
_geom_bond_distance
_geom_bond_site_symmetry_2
_geom_bond_publ_flag
Ni1 O4 1.913(4) 3_656 ?
Ni1 O4 1.913(4) . y
Ni1 O2 2.026(3) 8_466 ?
Ni1 O2 2.026(3) 6_665 y
Ni1 O1 2.070(3) 3_656 ?
Ni1 O1 2.070(3) . y
Ni1 P2 2.7200(19) . ?
Ni1 Na2 3.0977(11) . ?
Ni1 Na3 3.21(8) 4_566 ?
Ni1 Na3 3.21(8) 2_665 ?
Ni1 Na2A 3.251(5) . ?
Ni1 Na2A 3.251(5) 2_665 ?
Al2 O3 1.861(5) 13_566 ?
Al2 O3 1.861(5) . y
Al2 O1 1.954(3) 13_566 ?
Al2 O1 1.954(3) 10_556 y
Al2 O1 1.954(3) 6_565 ?
Al2 O1 1.954(3) . y
Al2 Na4 3.247(12) 1_455 ?
Al2 Na4 3.247(12) 13_666 ?
Al2 Na4 3.270(14) . ?
Al2 Na4 3.270(14) 13_566 ?
Ni2 O3 1.861(5) 13_566 ?
Ni2 O3 1.861(5) . y
Ni2 O1 1.954(3) 13_566 ?
Ni2 O1 1.954(3) 10_556 y
Ni2 O1 1.954(3) 6_565 ?
Ni2 O1 1.954(3) . y
Ni2 Na4 3.247(12) 1_455 ?
Ni2 Na4 3.247(12) 13_666 ?
Ni2 Na4 3.270(14) . ?
Ni2 Na4 3.270(14) 13_566 ?
P1 O5 1.500(6) . y
P1 O4 1.530(3) 10_556 ?
P1 O4 1.530(3) . y
P1 O3 1.535(5) . y
P1 Na4A 3.08(3) . ?
P1 Na2A 3.1434(10) 10_556 ?
P1 Na2A 3.1434(10) . ?
P1 Na1A 3.148(8) 2_565 ?
P1 Na1A 3.148(8) 9_566 ?
P1 Na1 3.176(9) 9_566 ?
P1 Na1 3.213(9) 9_666 ?
P1 Na3 3.28(7) 10_556 ?
P2 O2 1.516(3) 3_656 ?
P2 O2 1.516(3) . y
P2 O1 1.578(3) . y
P2 O1 1.578(3) 3_656 ?
P2 Na4 3.048(7) 13_666 ?
P2 Na4 3.048(7) 15_466 ?
P2 Na4A 3.25(3) 15_466 ?
P2 Na4A 3.25(3) 13_666 ?
P2 Na4 3.425(11) . ?
P2 Na4 3.425(11) 3_656 ?
Na1 Na1A 0.685(9) . ?
Na1 Na1A 0.685(9) 10_556 ?
Na1 Na4A 0.69(6) 9_666 ?
Na1 O5 2.396(14) . y
Na1 Na4 2.54(2) 9_666 ?
Na1 O5 2.551(13) 9_566 y
Na1 Na3 2.59(8) . ?
Na1 Na3 2.59(8) 10_556 ?
Na1 O2 2.606(8) 14_446 ?
Na1 O2 2.606(8) 5_445 y
Na1 O4 2.621(9) 2_665 y
Na1 O4 2.621(9) 9_666 ?
Na1A Na1A 1.07(3) 10_556 ?
Na1A Na4A 1.24(6) 9_666 ?
Na1A Na3 1.95(8) 10_556 ?
Na1A O5 2.069(12) . y
Na1A Na3A 2.25(4) 10_556 ?
Na1A O5 2.352(11) 9_566 y
Na1A O2 2.457(12) 14_446 y
Na1A O4 2.540(10) 9_666 y
Na1A Na3A 2.78(3) 11_565 ?
Na1A Na2A 2.792(13) 10_556 ?
Na1A Na3A 2.82(4) 12 ?
Na2 Na2A 0.986(16) . ?
Na2 Na2A 0.986(16) 2_665 ?
Na2 Na3 1.94(8) . ?
Na2 Na3 1.94(8) 2_665 ?
Na2 Na3 1.94(8) 3_656 ?
Na2 Na3 1.94(8) 4_566 ?
Na2 O4 2.217(4) . ?
Na2 O4 2.217(4) 3_656 ?
Na2 O4 2.217(4) 2_665 y
Na2 O4 2.217(4) 4_566 ?
Na2 Na3A 2.76(3) . ?
Na2 Na3A 2.76(3) 2_665 ?
Na2A Na3 1.05(8) 4_566 ?
Na2A Na3 1.05(8) . ?
Na2A Na3A 1.78(3) . ?
Na2A Na3A 1.78(3) 4_566 ?
Na2A Na2A 1.97(3) 2_665 ?
Na2A O4 2.376(7) . y
Na2A O4 2.376(7) 4_566 ?
Na2A O4 2.476(8) 3_656 ?
Na2A O4 2.476(8) 2_665 y
Na2A Na3A 2.68(3) 3_556 ?
Na2A Na3A 2.68(3) 2_565 ?
Na4 Na4 1.29(3) 13_666 ?
Na4 Na4A 1.85(7) . ?
Na4 O1 2.411(12) 10_556 ?
Na4 O1 2.411(12) . y
Na4 O1 2.452(10) 6_665 y
Na4 O1 2.452(10) 13_666 ?
Na4 O2 2.516(9) 13_666 ?
Na4 O2 2.516(9) 6_665 y
Na4A O2 2.325(19) 6_665 y
Na4A O2 2.325(19) 13_666 ?
Na4A O4 2.54(3) 10_556 ?
Na4A O4 2.54(3) . y
Na4A O3 2.61(3) 1_655 y
Na4A Na3 2.96(9) 9_666 ?
Na4A Na3 2.96(9) 2_665 ?
Na3 Na3A 0.95(7) . ?
Na3 Na3 1.23(15) 4_566 ?
Na3 Na3A 1.28(8) 4_566 ?
Na3 Na3A 1.90(9) 3_556 ?
Na3 Na3A 1.97(9) 2_565 ?
Na3 O5 2.48(7) . y
Na3 O4 2.53(8) 2_665 y
Na3 O2 2.65(7) 5_445 y
Na3A Na3A 0.60(6) 4_566 ?
Na3A Na3A 0.96(6) 3_556 ?
Na3A Na3A 1.05(6) 2_565 ?
Na3A O5 2.70(4) . y
